data_7713822
loop_
_publ_author_name
'Carbonel, Halen'
'Mikulski, Timothy D.'
'Nugraha, Kahargyan'
'Johnston, James'
'Wang, Yichun'
'Brown, Seth N.'

_publ_section_title
;
 Optically active bis(aminophenols) and their metal complexes
;
_journal_name_full 'Dalton Transactions'
_journal_paper_doi 10.1039/D3DT02436A
_journal_year 2023
_chemical_absolute_configuration rmad
_chemical_formula_moiety 'C46 H56 N2 O6 Pd, 0.25(C H4 O)'
_chemical_formula_sum 'C46.25 H57 N2 O6.25 Pd'
_chemical_formula_weight 847.34
_chemical_name_common '(C,R,R)-(Bdan)Pd . 0.25 CH3OH'
_chemical_name_systematic
'(C,R,R)-[2,3-butanediyl-di-2-(2-oxy-3,5-di-tert-butylphenyl-imino)benzoate]palladium hemidemimethanol solvate'
_space_group_crystal_system orthorhombic
_space_group_IT_number 19
_space_group_name_Hall 'P 2ac 2ab'
_space_group_name_H-M_alt 'P 21 21 21'
_atom_sites_solution_hydrogens mixed
_atom_sites_solution_primary heavy
_atom_sites_solution_secondary difmap
_audit_creation_method SHELXL-2013
_audit_update_record
;
2023-07-14 deposited with the CCDC.	2023-08-28 downloaded from the CCDC.
;
_cell_angle_alpha 90
_cell_angle_beta 90
_cell_angle_gamma 90
_cell_formula_units_Z 8
_cell_length_a 14.7503(5)
_cell_length_b 19.4021(6)
_cell_length_c 31.1892(11)
_cell_measurement_reflns_used 9863
_cell_measurement_temperature 120(2)
_cell_measurement_theta_max 28.02
_cell_measurement_theta_min 2.17
_cell_volume 8925.9(5)
_computing_cell_refinement 'Bruker SAINT'
_computing_data_collection 'Bruker APEX2'
_computing_data_reduction 'Bruker SAINT'
_computing_molecular_graphics 'Bruker SHELXTL'
_computing_publication_material 'Bruker SHELXTL'
_computing_structure_refinement 'SHELXL-2013 (Sheldrick, 2013)'
_computing_structure_solution 'SHELXS-97 (Sheldrick 2008)'
_diffrn_ambient_temperature 120(2)
_diffrn_detector_area_resol_mean 8.33
_diffrn_measured_fraction_theta_full 1.000
_diffrn_measured_fraction_theta_max 0.999
_diffrn_measurement_device_type 'Bruker APEX-II CCD'
_diffrn_measurement_method '\f and \w scans'
_diffrn_radiation_type MoK\a
_diffrn_radiation_wavelength 0.71073
_diffrn_reflns_av_R_equivalents 0.1088
_diffrn_reflns_av_unetI/netI 0.0491
_diffrn_reflns_Laue_measured_fraction_full 1.000
_diffrn_reflns_Laue_measured_fraction_max 0.999
_diffrn_reflns_limit_h_max 19
_diffrn_reflns_limit_h_min -19
_diffrn_reflns_limit_k_max 24
_diffrn_reflns_limit_k_min -25
_diffrn_reflns_limit_l_max 41
_diffrn_reflns_limit_l_min -41
_diffrn_reflns_number 287291
_diffrn_reflns_point_group_measured_fraction_full 1.000
_diffrn_reflns_point_group_measured_fraction_max 0.998
_diffrn_reflns_theta_full 25.242
_diffrn_reflns_theta_max 28.319
_diffrn_reflns_theta_min 1.306
_diffrn_source 'fine-focus sealed tube'
_exptl_absorpt_coefficient_mu 0.463
_exptl_absorpt_correction_T_max 0.8576
_exptl_absorpt_correction_T_min 0.7721
_exptl_absorpt_correction_type numerical
_exptl_absorpt_process_details
;
 SADABS 2016/2: Krause, L., Herbst-Irmer, R., Sheldrick G.M. 
& Stalke D., J. Appl. Cryst. 48 (2015) 3-10
;
_exptl_crystal_colour blue
_exptl_crystal_density_diffrn 1.261
_exptl_crystal_density_method 'not measured'
_exptl_crystal_description block
_exptl_crystal_F_000 3556
_exptl_crystal_recrystallization_method 'Crystals deposited from a solution of the crude reactionmixture in methanol.'
_exptl_crystal_size_max 0.162
_exptl_crystal_size_mid 0.084
_exptl_crystal_size_min 0.065
_exptl_transmission_factor_max 0.8576
_exptl_transmission_factor_min 0.7721
_refine_diff_density_max 0.380
_refine_diff_density_min -0.407
_refine_diff_density_rms 0.068
_refine_ls_abs_structure_details
; 
 Flack x determined using 8077 quotients [(I+)-(I-)]/[(I+)+(I-)] 
 (Parsons and Flack (2004), Acta Cryst. A60, s61). 
;
_refine_ls_abs_structure_Flack 0.020(7)
_refine_ls_extinction_method none
_refine_ls_goodness_of_fit_ref 1.070
_refine_ls_hydrogen_treatment mixed
_refine_ls_matrix_type full
_refine_ls_number_parameters 1422
_refine_ls_number_reflns 22201
_refine_ls_number_restraints 0
_refine_ls_restrained_S_all 1.070
_refine_ls_R_factor_all 0.0495
_refine_ls_R_factor_gt 0.0384
_refine_ls_shift/su_max 0.001
_refine_ls_shift/su_mean 0.000
_refine_ls_structure_factor_coef Fsqd
_refine_ls_weighting_details 'w=1/[\s^2^(Fo^2^)+(0.0197P)^2^+5.6145P] where P=(Fo^2^+2Fc^2^)/3'
_refine_ls_weighting_scheme calc
_refine_ls_wR_factor_gt 0.0661
_refine_ls_wR_factor_ref 0.0693
_reflns_Friedel_coverage 0.846
_reflns_Friedel_fraction_full 1.000
_reflns_Friedel_fraction_max 0.997
_reflns_number_gt 19585
_reflns_number_total 22201
_reflns_threshold_expression 'I > 2\s(I)'
_cod_data_source_file d3dt02436a2.cif
_cod_data_source_block bdanpd
_cod_database_code 7713822
_shelx_space_group_comment
; 
The symmetry employed for this shelxl refinement is uniquely defined 
by the following loop, which should always be used as a source of 
symmetry information in preference to the above space-group names. 
They are only intended as comments. 
;
_shelx_estimated_absorpt_t_min 0.929
_shelx_estimated_absorpt_t_max 0.971
_shelxl_version_number 2013-4

loop_
_space_group_symop_operation_xyz
'x, y, z'
'-x+1/2, -y, z+1/2'
'-x, y+1/2, -z+1/2'
'x+1/2, -y+1/2, -z'

loop_
_atom_site_label
_atom_site_type_symbol
_atom_site_fract_x
_atom_site_fract_y
_atom_site_fract_z
_atom_site_U_iso_or_equiv
_atom_site_adp_type
_atom_site_occupancy
_atom_site_site_symmetry_order
_atom_site_calc_flag
_atom_site_refinement_flags_posn
_atom_site_refinement_flags_adp
_atom_site_refinement_flags_occupancy
_atom_site_disorder_assembly
_atom_site_disorder_group
Pd1 Pd -0.44871(2) -0.07567(2) -0.02939(2) 0.01294(6) Uani 1 1 d . . . . .
Pd2 Pd -0.13158(2) -0.21630(2) -0.33519(2) 0.01367(6) Uani 1 1 d . . . . .
O1 O -0.43484(18) 0.02494(13) -0.01692(8) 0.0175(6) Uani 1 1 d . . . . .
N1 N -0.3224(2) -0.07680(17) -0.01011(9) 0.0133(6) Uani 1 1 d . . . . .
O2 O -0.45267(19) -0.17481(13) -0.04319(9) 0.0173(6) Uani 1 1 d . . . . .
N2 N -0.5670(2) -0.07722(18) -0.05985(10) 0.0165(6) Uani 1 1 d . . . . .
C1 C -0.2851(3) 0.0504(2) -0.11701(15) 0.0210(9) Uani 1 1 d . . . . .
C2 C -0.2986(3) -0.0226(2) -0.13276(13) 0.0179(8) Uani 1 1 d . . . . .
C3 C -0.3904(3) -0.0379(2) -0.15207(12) 0.0160(8) Uani 1 1 d . . . . .
C4 C -0.4018(3) -0.1121(2) -0.16589(17) 0.0219(9) Uani 1 1 d . . . . .
O5 O -0.26293(18) -0.22433(14) -0.32150(9) 0.0180(6) Uani 1 1 d . . . . .
N5 N -0.1320(2) -0.31135(15) -0.31431(11) 0.0170(7) Uani 1 1 d . . . . .
O6 O -0.00028(17) -0.20960(14) -0.34816(8) 0.0169(6) Uani 1 1 d . . . . .
N6 N -0.1272(2) -0.11794(16) -0.35062(10) 0.0144(6) Uani 1 1 d . . . . .
C5 C -0.1862(4) -0.2154(3) -0.20044(17) 0.0313(10) Uani 1 1 d . . . . .
C6 C -0.0900(3) -0.1954(2) -0.21101(14) 0.0243(10) Uani 1 1 d . . . . .
C7 C -0.0767(3) -0.1213(2) -0.22514(14) 0.0226(9) Uani 1 1 d . . . . .
C8 C 0.0204(4) -0.1016(3) -0.2343(2) 0.0370(12) Uani 1 1 d . . . . .
O10 O -0.1391(2) -0.08307(17) -0.10975(10) 0.0312(7) Uani 1 1 d . . . . .
O11 O -0.28772(17) -0.06952(14) -0.09638(8) 0.0175(6) Uani 1 1 d . . . . .
C11 C -0.3505(3) 0.04145(19) -0.00754(12) 0.0142(8) Uani 1 1 d . . . . .
C12 C -0.2857(3) -0.01338(19) -0.00487(12) 0.0132(8) Uani 1 1 d . . . . .
C13 C -0.1923(3) 0.00027(19) 0.00098(13) 0.0153(8) Uani 1 1 d . . . . .
C14 C -0.1631(3) 0.0672(2) 0.00444(12) 0.0160(8) Uani 1 1 d . . . . .
C15 C -0.2287(3) 0.1209(2) 0.00311(13) 0.0182(8) Uani 1 1 d . . . . .
C16 C -0.3209(3) 0.11139(19) -0.00195(12) 0.0156(8) Uani 1 1 d . . . . .
C17 C -0.3883(3) 0.1713(2) -0.00295(13) 0.0195(9) Uani 1 1 d . . . . .
C18 C -0.0621(3) 0.08639(19) 0.00770(13) 0.0195(8) Uani 1 1 d . . . . .
O20 O -0.48646(19) 0.08205(15) -0.14574(9) 0.0259(7) Uani 1 1 d . . . . .
O21 O -0.46335(18) -0.02551(14) -0.12141(8) 0.0174(6) Uani 1 1 d . . . . .
C21 C -0.5191(2) -0.1911(2) -0.06906(12) 0.0149(8) Uani 1 1 d . . . . .
C22 C -0.5841(2) -0.1388(2) -0.07918(13) 0.0159(8) Uani 1 1 d . . . . .
C23 C -0.6568(3) -0.1529(2) -0.10776(14) 0.0205(9) Uani 1 1 d . . . . .
C24 C -0.6657(3) -0.2172(2) -0.12499(13) 0.0244(9) Uani 1 1 d . . . . .
C25 C -0.6000(3) -0.2683(2) -0.11484(14) 0.0225(9) Uani 1 1 d . . . . .
C26 C -0.5272(3) -0.2579(2) -0.08808(13) 0.0167(8) Uani 1 1 d . . . . .
C27 C -0.4543(3) -0.3124(2) -0.07907(14) 0.0221(9) Uani 1 1 d . . . . .
C28 C -0.7444(4) -0.2359(3) -0.15516(16) 0.0378(13) Uani 1 1 d . . . . .
C30 C -0.2050(3) -0.0945(2) -0.08816(13) 0.0179(8) Uani 1 1 d . . . . .
C31 C -0.2063(3) -0.14269(19) -0.05078(13) 0.0146(8) Uani 1 1 d . . . . .
C32 C -0.2651(3) -0.13544(19) -0.01539(12) 0.0149(8) Uani 1 1 d . . . . .
C33 C -0.2682(3) -0.1868(2) 0.01584(14) 0.0204(9) Uani 1 1 d . . . . .
C34 C -0.2107(3) -0.2434(2) 0.01287(15) 0.0242(10) Uani 1 1 d . . . . .
C35 C -0.1501(3) -0.2490(2) -0.02026(15) 0.0233(10) Uani 1 1 d . . . . .
C36 C -0.1480(3) -0.1996(2) -0.05203(14) 0.0202(9) Uani 1 1 d . . . . .
C40 C -0.5096(3) 0.0339(2) -0.12360(13) 0.0178(8) Uani 1 1 d . . . . .
C41 C -0.5936(3) 0.0339(2) -0.09724(13) 0.0170(8) Uani 1 1 d . . . . .
C42 C -0.6214(3) -0.0182(2) -0.06913(13) 0.0180(8) Uani 1 1 d . . . . .
C43 C -0.7052(3) -0.0124(2) -0.04787(15) 0.0270(10) Uani 1 1 d . . . . .
C44 C -0.7602(3) 0.0441(3) -0.05533(18) 0.0356(12) Uani 1 1 d . . . . .
C45 C -0.7327(3) 0.0960(3) -0.08240(17) 0.0321(11) Uani 1 1 d . . . . .
C46 C -0.6507(3) 0.0908(2) -0.10353(15) 0.0255(10) Uani 1 1 d . . . . .
O50 O 0.0068(3) -0.31129(18) -0.19892(12) 0.0445(10) Uani 1 1 d . . . . .
O51 O -0.0580(2) -0.23982(15) -0.24581(9) 0.0293(7) Uani 1 1 d . . . . .
C51 C -0.2848(2) -0.2849(2) -0.30563(12) 0.0163(7) Uani 1 1 d . . . . .
C52 C -0.2133(3) -0.3336(2) -0.29968(13) 0.0158(8) Uani 1 1 d . . . . .
C53 C -0.2297(3) -0.3983(2) -0.28005(14) 0.0173(8) Uani 1 1 d . . . . .
C54 C -0.3159(3) -0.4154(2) -0.26800(12) 0.0182(8) Uani 1 1 d . . . . .
C55 C -0.3871(3) -0.3667(2) -0.27595(14) 0.0187(9) Uani 1 1 d . . . . .
C56 C -0.3748(3) -0.30233(19) -0.29377(12) 0.0182(8) Uani 1 1 d . . . . .
C57 C -0.4531(3) -0.2515(2) -0.30096(14) 0.0216(9) Uani 1 1 d . . . . .
C58 C -0.3396(3) -0.4848(2) -0.24729(14) 0.0229(9) Uani 1 1 d . . . . .
O60 O -0.24273(19) -0.05913(15) -0.23096(9) 0.0216(7) Uani 1 1 d . . . . .
O61 O -0.1257(2) -0.10838(14) -0.26529(8) 0.0200(6) Uani 1 1 d . . . . .
C61 C 0.0243(3) -0.1476(2) -0.35928(12) 0.0145(8) Uani 1 1 d . . . . .
C62 C -0.0438(3) -0.09468(18) -0.36065(12) 0.0148(8) Uani 1 1 d . . . . .
C63 C -0.0208(3) -0.0261(2) -0.37168(13) 0.0161(8) Uani 1 1 d . . . . .
C64 C 0.0669(3) -0.0103(2) -0.38237(13) 0.0176(8) Uani 1 1 d . . . . .
C65 C 0.1330(3) -0.0631(2) -0.38027(13) 0.0190(8) Uani 1 1 d . . . . .
C66 C 0.1169(3) -0.1310(2) -0.36939(12) 0.0166(8) Uani 1 1 d . . . . .
C67 C 0.1901(3) -0.1871(2) -0.36833(14) 0.0207(9) Uani 1 1 d . . . . .
C68 C 0.0956(3) 0.0625(2) -0.39639(14) 0.0233(9) Uani 1 1 d . . . . .
C70 C -0.0153(3) -0.2976(2) -0.23486(14) 0.0223(9) Uani 1 1 d . . . . .
C71 C 0.0036(3) -0.3444(2) -0.27211(14) 0.0191(9) Uani 1 1 d . . . . .
C72 C -0.0517(3) -0.35191(19) -0.30841(13) 0.0179(8) Uani 1 1 d . . . . .
C73 C -0.0282(3) -0.3989(2) -0.34017(15) 0.0259(10) Uani 1 1 d . . . . .
C74 C 0.0492(3) -0.4388(2) -0.33639(16) 0.0310(10) Uani 1 1 d . . . . .
C75 C 0.1044(3) -0.4312(2) -0.30093(17) 0.0307(11) Uani 1 1 d . . . . .
C76 C 0.0817(3) -0.3853(2) -0.26895(16) 0.0256(10) Uani 1 1 d . . . . .
C80 C -0.2046(2) -0.0747(2) -0.26389(12) 0.0157(7) Uani 1 1 d . . . . .
C81 C -0.2400(3) -0.05506(19) -0.30707(12) 0.0138(8) Uani 1 1 d . . . . .
C82 C -0.2020(2) -0.0724(2) -0.34676(11) 0.0150(7) Uani 1 1 d . . . . .
C83 C -0.2408(3) -0.0467(2) -0.38454(14) 0.0209(9) Uani 1 1 d . . . . .
C84 C -0.3160(3) -0.0044(2) -0.38288(14) 0.0249(10) Uani 1 1 d . . . . .
C85 C -0.3558(3) 0.0115(2) -0.34373(14) 0.0279(10) Uani 1 1 d . . . . .
C86 C -0.3175(3) -0.0137(2) -0.30650(14) 0.0207(9) Uani 1 1 d . . . . .
C171 C -0.3409(4) 0.2404(2) 0.0057(2) 0.0321(12) Uani 1 1 d . . . . .
C172 C -0.4336(3) 0.1756(2) -0.04720(15) 0.0264(10) Uani 1 1 d . . . . .
C173 C -0.4596(4) 0.1610(2) 0.03225(17) 0.0319(11) Uani 1 1 d . . . . .
C181 C -0.0346(3) 0.1219(3) -0.03406(17) 0.0308(10) Uani 1 1 d . . . . .
C182 C -0.0453(4) 0.1345(3) 0.04580(16) 0.0316(10) Uani 1 1 d . . . . .
C183 C -0.0022(3) 0.0225(2) 0.01355(19) 0.0291(11) Uani 1 1 d . . . . .
C271 C -0.4501(4) -0.3291(2) -0.03088(16) 0.0272(9) Uani 1 1 d . . . . .
C272 C -0.4743(3) -0.3793(2) -0.10311(18) 0.0298(11) Uani 1 1 d . . . . .
C273 C -0.3612(3) -0.2863(3) -0.09418(17) 0.0291(10) Uani 1 1 d . . . . .
C281 C -0.7959(9) -0.1777(6) -0.1703(5) 0.085(5) Uani 0.564(6) 1 d . . P A 1
H28A H -0.7544 -0.1418 -0.1804 0.127 Uiso 0.564(6) 1 calc R U P A 1
H28B H -0.8329 -0.1594 -0.1468 0.127 Uiso 0.564(6) 1 calc R U P A 1
H28C H -0.8355 -0.1922 -0.1938 0.127 Uiso 0.564(6) 1 calc R U P A 1
C282 C -0.6946(7) -0.2658(7) -0.1991(3) 0.058(3) Uani 0.564(6) 1 d . . P A 1
H28D H -0.6576 -0.3061 -0.1918 0.087 Uiso 0.564(6) 1 calc R U P A 1
H28E H -0.6559 -0.2299 -0.2114 0.087 Uiso 0.564(6) 1 calc R U P A 1
H28F H -0.7410 -0.2792 -0.2200 0.087 Uiso 0.564(6) 1 calc R U P A 1
C283 C -0.7959(8) -0.2955(8) -0.1379(4) 0.051(3) Uani 0.564(6) 1 d . . P A 1
H28G H -0.7535 -0.3317 -0.1291 0.077 Uiso 0.564(6) 1 calc R U P A 1
H28H H -0.8364 -0.3135 -0.1602 0.077 Uiso 0.564(6) 1 calc R U P A 1
H28I H -0.8319 -0.2807 -0.1132 0.077 Uiso 0.564(6) 1 calc R U P A 1
C284 C -0.7654(14) -0.3092(9) -0.1573(7) 0.085(5) Uani 0.436(6) 1 d . . P A 2
H28J H -0.7658 -0.3285 -0.1282 0.127 Uiso 0.436(6) 1 calc R U P A 2
H28K H -0.7194 -0.3328 -0.1745 0.127 Uiso 0.436(6) 1 calc R U P A 2
H28L H -0.8251 -0.3156 -0.1705 0.127 Uiso 0.436(6) 1 calc R U P A 2
C285 C -0.8397(9) -0.2083(9) -0.1306(4) 0.058(3) Uani 0.436(6) 1 d . . P A 2
H28M H -0.8462 -0.2318 -0.1029 0.087 Uiso 0.436(6) 1 calc R U P A 2
H28N H -0.8923 -0.2187 -0.1487 0.087 Uiso 0.436(6) 1 calc R U P A 2
H28O H -0.8359 -0.1585 -0.1259 0.087 Uiso 0.436(6) 1 calc R U P A 2
C286 C -0.7411(10) -0.2008(9) -0.1947(4) 0.051(3) Uani 0.436(6) 1 d . . P A 2
H28P H -0.7269 -0.1521 -0.1897 0.077 Uiso 0.436(6) 1 calc R U P A 2
H28Q H -0.8000 -0.2045 -0.2091 0.077 Uiso 0.436(6) 1 calc R U P A 2
H28R H -0.6941 -0.2214 -0.2129 0.077 Uiso 0.436(6) 1 calc R U P A 2
C571 C -0.4350(3) -0.1866(3) -0.2738(2) 0.0326(12) Uani 1 1 d . . . . .
C572 C -0.4595(4) -0.2313(3) -0.34841(17) 0.0334(11) Uani 1 1 d . . . . .
C573 C -0.5443(3) -0.2816(3) -0.28720(19) 0.0333(11) Uani 1 1 d . . . . .
C581 C -0.4001(4) -0.5257(3) -0.27856(19) 0.0339(12) Uani 1 1 d . . . . .
C582 C -0.2555(3) -0.5285(3) -0.23810(17) 0.0294(11) Uani 1 1 d . . . . .
C583 C -0.3905(4) -0.4733(3) -0.20529(18) 0.0358(12) Uani 1 1 d . . . . .
C671 C 0.1962(3) -0.2175(3) -0.32282(15) 0.0270(10) Uani 1 1 d . . . . .
C672 C 0.1657(3) -0.2444(3) -0.40044(18) 0.0286(11) Uani 1 1 d . . . . .
C673 C 0.2832(3) -0.1589(3) -0.38071(19) 0.0293(11) Uani 1 1 d . . . . .
C681 C 0.0143(3) 0.1102(3) -0.40197(19) 0.0308(11) Uani 1 1 d . . . . .
C682 C 0.1596(4) 0.0929(3) -0.3626(2) 0.0347(12) Uani 1 1 d . . . . .
C683 C 0.1451(4) 0.0576(3) -0.43972(17) 0.0350(12) Uani 1 1 d . . . . .
O9 O -0.9624(18) -0.1155(12) -0.1156(8) 0.224(10) Uiso 0.5 1 d . . P . .
H9 H -1.0146 -0.0983 -0.1140 0.268 Uiso 0.5 1 calc R U P . .
C9 C -0.921(2) -0.1137(18) -0.0754(12) 0.225(16) Uiso 0.5 1 d . . P . .
H9A H -0.8942 -0.0682 -0.0707 0.338 Uiso 0.5 1 calc R U P . .
H9B H -0.8738 -0.1490 -0.0740 0.338 Uiso 0.5 1 calc R U P . .
H9C H -0.9667 -0.1227 -0.0532 0.338 Uiso 0.5 1 calc R U P . .
H1A H -0.328(3) 0.060(2) -0.0952(16) 0.030(13) Uiso 1 1 d . . . . .
H1B H -0.224(3) 0.060(2) -0.1037(14) 0.025(12) Uiso 1 1 d . . . . .
H1C H -0.295(3) 0.083(2) -0.1433(14) 0.023(12) Uiso 1 1 d . . . . .
H2 H -0.252(3) -0.0342(19) -0.1518(12) 0.006(10) Uiso 1 1 d . . . . .
H3 H -0.399(3) -0.008(2) -0.1786(14) 0.020(12) Uiso 1 1 d . . . . .
H4A H -0.462(4) -0.120(3) -0.1772(16) 0.043(15) Uiso 1 1 d . . . . .
H4B H -0.395(3) -0.140(2) -0.1430(15) 0.017(11) Uiso 1 1 d . . . . .
H4C H -0.359(4) -0.124(3) -0.1877(17) 0.041(15) Uiso 1 1 d . . . . .
H5A H -0.187(3) -0.265(3) -0.1924(15) 0.032(14) Uiso 1 1 d . . . . .
H5B H -0.214(3) -0.190(2) -0.1784(15) 0.028(13) Uiso 1 1 d . . . . .
H5C H -0.216(3) -0.213(3) -0.2261(16) 0.031(13) Uiso 1 1 d . . . . .
H6 H -0.050(3) -0.202(2) -0.1869(13) 0.019(11) Uiso 1 1 d . . . . .
H7 H -0.102(3) -0.094(2) -0.2047(14) 0.018(12) Uiso 1 1 d . . . . .
H8A H 0.027(4) -0.052(3) -0.2435(18) 0.052(18) Uiso 1 1 d . . . . .
H8B H 0.053(3) -0.104(2) -0.2108(16) 0.026(12) Uiso 1 1 d . . . . .
H8C H 0.048(4) -0.131(3) -0.2540(18) 0.046(16) Uiso 1 1 d . . . . .
H13 H -0.150(3) -0.034(2) 0.0031(14) 0.020(11) Uiso 1 1 d . . . . .
H15 H -0.206(3) 0.1687(19) 0.0081(12) 0.005(9) Uiso 1 1 d . . . . .
H17A H -0.298(4) 0.249(3) -0.017(2) 0.06(2) Uiso 1 1 d . . . . .
H17B H -0.308(3) 0.241(2) 0.0344(16) 0.028(13) Uiso 1 1 d . . . . .
H17C H -0.388(3) 0.277(2) 0.0045(13) 0.018(11) Uiso 1 1 d . . . . .
H17D H -0.391(3) 0.182(2) -0.0701(15) 0.026(13) Uiso 1 1 d . . . . .
H17E H -0.469(3) 0.135(3) -0.0552(15) 0.028(13) Uiso 1 1 d . . . . .
H17F H -0.481(3) 0.213(2) -0.0466(13) 0.023(11) Uiso 1 1 d . . . . .
H17G H -0.493(3) 0.121(3) 0.0275(18) 0.040(15) Uiso 1 1 d . . . . .
H17H H -0.502(3) 0.202(3) 0.0294(16) 0.037(13) Uiso 1 1 d . . . . .
H17I H -0.425(4) 0.166(3) 0.0649(18) 0.049(16) Uiso 1 1 d . . . . .
H18A H 0.030(4) 0.132(3) -0.0337(17) 0.040(14) Uiso 1 1 d . . . . .
H18B H -0.046(3) 0.093(2) -0.0571(14) 0.018(11) Uiso 1 1 d . . . . .
H18C H -0.071(3) 0.166(3) -0.0385(16) 0.036(14) Uiso 1 1 d . . . . .
H18D H -0.068(3) 0.114(2) 0.0707(14) 0.014(11) Uiso 1 1 d . . . . .
H18E H 0.021(3) 0.145(2) 0.0517(13) 0.017(11) Uiso 1 1 d . . . . .
H18F H -0.084(3) 0.174(3) 0.0423(16) 0.038(15) Uiso 1 1 d . . . . .
H18G H -0.018(4) -0.004(3) 0.0374(18) 0.045(16) Uiso 1 1 d . . . . .
H18H H -0.005(3) -0.009(3) -0.0106(16) 0.029(13) Uiso 1 1 d . . . . .
H18I H 0.061(3) 0.039(2) 0.0163(14) 0.029(13) Uiso 1 1 d . . . . .
H23 H -0.698(3) -0.115(2) -0.1132(13) 0.013(10) Uiso 1 1 d . . . . .
H25 H -0.608(3) -0.312(2) -0.1267(15) 0.026(13) Uiso 1 1 d . . . . .
H27A H -0.508(3) -0.345(2) -0.0191(15) 0.028(13) Uiso 1 1 d . . . . .
H27B H -0.398(3) -0.361(3) -0.0269(16) 0.033(13) Uiso 1 1 d . . . . .
H27C H -0.431(4) -0.289(3) -0.0142(17) 0.054(17) Uiso 1 1 d . . . . .
H27D H -0.535(3) -0.395(2) -0.0921(13) 0.017(11) Uiso 1 1 d . . . . .
H27E H -0.478(3) -0.373(2) -0.1322(16) 0.024(13) Uiso 1 1 d . . . . .
H27F H -0.427(4) -0.414(3) -0.0962(17) 0.046(16) Uiso 1 1 d . . . . .
H27G H -0.362(3) -0.275(3) -0.1238(16) 0.035(14) Uiso 1 1 d . . . . .
H27H H -0.314(3) -0.322(2) -0.0899(13) 0.015(11) Uiso 1 1 d . . . . .
H27I H -0.344(3) -0.243(3) -0.0812(16) 0.035(14) Uiso 1 1 d . . . . .
H33 H -0.311(3) -0.185(2) 0.0378(14) 0.015(11) Uiso 1 1 d . . . . .
H34 H -0.211(3) -0.274(3) 0.0330(16) 0.036(14) Uiso 1 1 d . . . . .
H35 H -0.111(3) -0.283(2) -0.0212(14) 0.027(12) Uiso 1 1 d . . . . .
H36 H -0.108(3) -0.204(2) -0.0742(12) 0.009(10) Uiso 1 1 d . . . . .
H43 H -0.721(3) -0.050(2) -0.0282(14) 0.017(11) Uiso 1 1 d . . . . .
H44 H -0.805(4) 0.046(3) -0.039(2) 0.06(2) Uiso 1 1 d . . . . .
H45 H -0.771(3) 0.132(3) -0.0864(16) 0.033(14) Uiso 1 1 d . . . . .
H46 H -0.636(3) 0.125(2) -0.1227(13) 0.016(11) Uiso 1 1 d . . . . .
H53 H -0.184(3) -0.427(2) -0.2758(14) 0.026(12) Uiso 1 1 d . . . . .
H55 H -0.446(3) -0.3806(18) -0.2695(11) 0.006(9) Uiso 1 1 d . . . . .
H57A H -0.484(3) -0.153(2) -0.2766(14) 0.017(11) Uiso 1 1 d . . . . .
H57B H -0.438(4) -0.196(3) -0.2452(18) 0.040(16) Uiso 1 1 d . . . . .
H57C H -0.383(4) -0.164(3) -0.2820(16) 0.036(15) Uiso 1 1 d . . . . .
H57D H -0.472(3) -0.271(3) -0.3639(17) 0.041(16) Uiso 1 1 d . . . . .
H57E H -0.510(3) -0.198(3) -0.3530(16) 0.037(14) Uiso 1 1 d . . . . .
H57F H -0.403(4) -0.218(3) -0.361(2) 0.07(2) Uiso 1 1 d . . . . .
H57G H -0.591(3) -0.246(2) -0.2919(14) 0.020(12) Uiso 1 1 d . . . . .
H57H H -0.543(3) -0.291(3) -0.2565(16) 0.036(14) Uiso 1 1 d . . . . .
H57I H -0.555(4) -0.321(3) -0.3056(17) 0.045(15) Uiso 1 1 d . . . . .
H58A H -0.371(4) -0.535(3) -0.3050(19) 0.049(17) Uiso 1 1 d . . . . .
H58B H -0.420(3) -0.567(3) -0.2666(16) 0.036(14) Uiso 1 1 d . . . . .
H58C H -0.459(5) -0.505(3) -0.2843(19) 0.064(19) Uiso 1 1 d . . . . .
H58D H -0.273(3) -0.572(3) -0.2255(14) 0.025(12) Uiso 1 1 d . . . . .
H58E H -0.215(3) -0.508(2) -0.2157(16) 0.032(14) Uiso 1 1 d . . . . .
H58F H -0.220(3) -0.540(2) -0.2644(16) 0.027(13) Uiso 1 1 d . . . . .
H58G H -0.353(4) -0.450(3) -0.1854(19) 0.053(18) Uiso 1 1 d . . . . .
H58H H -0.451(4) -0.452(2) -0.2089(15) 0.036(14) Uiso 1 1 d . . . . .
H58I H -0.404(3) -0.517(3) -0.1919(17) 0.041(15) Uiso 1 1 d . . . . .
H63 H -0.064(3) 0.006(2) -0.3726(13) 0.017(11) Uiso 1 1 d . . . . .
H65 H 0.191(3) -0.052(2) -0.3857(14) 0.019(12) Uiso 1 1 d . . . . .
H67A H 0.216(3) -0.186(3) -0.3037(17) 0.035(15) Uiso 1 1 d . . . . .
H67B H 0.243(3) -0.258(2) -0.3229(14) 0.026(12) Uiso 1 1 d . . . . .
H67C H 0.141(4) -0.240(3) -0.3114(17) 0.047(16) Uiso 1 1 d . . . . .
H67D H 0.165(3) -0.227(3) -0.4284(17) 0.038(15) Uiso 1 1 d . . . . .
H67E H 0.109(3) -0.262(2) -0.3933(15) 0.026(13) Uiso 1 1 d . . . . .
H67F H 0.213(3) -0.281(2) -0.3977(13) 0.017(10) Uiso 1 1 d . . . . .
H67G H 0.301(3) -0.124(2) -0.3623(15) 0.020(12) Uiso 1 1 d . . . . .
H67H H 0.286(3) -0.139(2) -0.4078(16) 0.026(13) Uiso 1 1 d . . . . .
H67I H 0.332(4) -0.193(3) -0.3788(16) 0.046(16) Uiso 1 1 d . . . . .
H68A H 0.040(4) 0.153(3) -0.4108(17) 0.044(15) Uiso 1 1 d . . . . .
H68B H -0.031(4) 0.096(3) -0.4255(17) 0.046(16) Uiso 1 1 d . . . . .
H68C H -0.015(3) 0.114(2) -0.3761(14) 0.011(11) Uiso 1 1 d . . . . .
H68D H 0.173(4) 0.137(3) -0.3693(17) 0.043(16) Uiso 1 1 d . . . . .
H68E H 0.136(4) 0.093(2) -0.3323(18) 0.043(15) Uiso 1 1 d . . . . .
H68F H 0.210(4) 0.064(3) -0.3617(18) 0.051(17) Uiso 1 1 d . . . . .
H68G H 0.098(4) 0.040(3) -0.4594(18) 0.049(17) Uiso 1 1 d . . . . .
H68H H 0.162(3) 0.100(2) -0.4516(15) 0.028(13) Uiso 1 1 d . . . . .
H68I H 0.200(3) 0.029(2) -0.4374(15) 0.028(13) Uiso 1 1 d . . . . .
H73 H -0.069(3) -0.405(2) -0.3655(14) 0.016(11) Uiso 1 1 d . . . . .
H74 H 0.067(4) -0.468(3) -0.3602(17) 0.044(15) Uiso 1 1 d . . . . .
H75 H 0.155(3) -0.456(2) -0.2984(15) 0.026(13) Uiso 1 1 d . . . . .
H76 H 0.116(3) -0.380(2) -0.2414(15) 0.028(13) Uiso 1 1 d . . . . .
H83 H -0.216(3) -0.057(2) -0.4123(14) 0.020(12) Uiso 1 1 d . . . . .
H84 H -0.341(3) 0.013(2) -0.4070(15) 0.028(13) Uiso 1 1 d . . . . .
H85 H -0.408(3) 0.038(2) -0.3422(14) 0.022(12) Uiso 1 1 d . . . . .
H86 H -0.345(3) -0.002(2) -0.2807(14) 0.017(11) Uiso 1 1 d . . . . .

loop_
_atom_site_aniso_label
_atom_site_aniso_U_11
_atom_site_aniso_U_22
_atom_site_aniso_U_33
_atom_site_aniso_U_23
_atom_site_aniso_U_13
_atom_site_aniso_U_12
Pd1 0.01251(13) 0.01191(12) 0.01440(13) 0.00057(12) -0.00003(12) 0.00025(11)
Pd2 0.01159(13) 0.01245(13) 0.01696(14) -0.00029(12) 0.00025(12) 0.00275(11)
O1 0.0178(14) 0.0139(13) 0.0208(15) -0.0018(11) 0.0002(11) 0.0008(11)
N1 0.0152(15) 0.0130(15) 0.0116(15) 0.0008(13) -0.0005(12) -0.0001(13)
O2 0.0150(13) 0.0147(13) 0.0221(14) -0.0024(10) -0.0017(12) -0.0022(11)
N2 0.0121(16) 0.0192(16) 0.0183(16) 0.0031(14) 0.0031(12) 0.0014(14)
C1 0.021(2) 0.021(2) 0.021(2) -0.0006(18) -0.0010(19) -0.0003(17)
C2 0.021(2) 0.021(2) 0.0114(19) 0.0047(16) 0.0052(16) 0.0035(17)
C3 0.0142(19) 0.021(2) 0.0123(19) -0.0006(16) 0.0031(14) 0.0021(15)
C4 0.020(2) 0.024(2) 0.022(2) -0.001(2) 0.002(2) 0.0003(17)
O5 0.0150(13) 0.0148(14) 0.0242(15) 0.0002(12) -0.0001(11) 0.0047(11)
N5 0.0158(16) 0.0121(15) 0.0230(18) -0.0008(13) 0.0015(15) 0.0021(14)
O6 0.0139(13) 0.0162(14) 0.0205(14) -0.0012(12) 0.0008(11) 0.0036(11)
N6 0.0162(16) 0.0157(15) 0.0115(15) 0.0000(12) 0.0000(14) 0.0017(14)
C5 0.041(3) 0.026(2) 0.027(3) -0.002(2) 0.005(2) 0.005(2)
C6 0.030(2) 0.029(2) 0.014(2) 0.0000(17) -0.0020(18) 0.0146(19)
C7 0.026(2) 0.028(2) 0.014(2) -0.0007(17) -0.0079(17) 0.0097(18)
C8 0.026(3) 0.050(3) 0.035(3) 0.001(3) -0.007(2) 0.003(2)
O10 0.0160(14) 0.0377(18) 0.0398(18) 0.0152(15) 0.0067(14) 0.0033(15)
O11 0.0160(13) 0.0216(14) 0.0148(13) 0.0052(12) 0.0004(11) 0.0043(12)
C11 0.019(2) 0.0149(18) 0.0092(18) -0.0005(14) 0.0015(15) 0.0008(15)
C12 0.0178(19) 0.0115(17) 0.0104(18) -0.0002(14) -0.0002(15) 0.0011(15)
C13 0.020(2) 0.0115(18) 0.0145(19) -0.0020(15) -0.0026(16) 0.0027(15)
C14 0.021(2) 0.0127(18) 0.0139(18) -0.0001(15) -0.0007(15) 0.0008(15)
C15 0.028(2) 0.0090(18) 0.018(2) -0.0040(15) -0.0015(17) -0.0020(16)
C16 0.025(2) 0.0140(18) 0.0081(18) 0.0001(14) 0.0015(16) 0.0012(15)
C17 0.027(2) 0.0134(18) 0.018(2) -0.0014(16) 0.0034(17) 0.0056(16)
C18 0.022(2) 0.0133(19) 0.023(2) 0.0002(15) -0.0039(17) -0.0032(16)
O20 0.0266(16) 0.0228(15) 0.0282(16) 0.0110(14) 0.0046(13) 0.0029(13)
O21 0.0171(15) 0.0200(14) 0.0152(13) 0.0033(11) 0.0046(11) 0.0044(11)
C21 0.0118(18) 0.0177(19) 0.0151(19) 0.0041(15) 0.0018(15) -0.0028(14)
C22 0.0113(18) 0.019(2) 0.017(2) 0.0035(16) 0.0040(15) -0.0052(15)
C23 0.016(2) 0.020(2) 0.026(2) 0.0049(17) -0.0033(17) -0.0032(16)
C24 0.021(2) 0.028(2) 0.023(2) 0.006(2) -0.0056(17) -0.0086(19)
C25 0.022(2) 0.023(2) 0.023(2) 0.0002(18) -0.0042(17) -0.0070(17)
C26 0.0147(19) 0.0181(19) 0.017(2) 0.0000(15) 0.0009(15) -0.0042(15)
C27 0.017(2) 0.0183(19) 0.031(2) -0.0035(17) -0.0015(19) -0.0046(17)
C28 0.042(3) 0.034(3) 0.037(3) 0.010(2) -0.024(2) -0.012(2)
C30 0.019(2) 0.016(2) 0.019(2) -0.0041(15) -0.0009(17) 0.0007(15)
C31 0.0136(18) 0.0114(18) 0.019(2) -0.0033(15) -0.0058(15) 0.0003(14)
C32 0.0135(18) 0.0118(18) 0.019(2) -0.0013(15) -0.0060(15) -0.0013(14)
C33 0.025(2) 0.017(2) 0.019(2) 0.0038(16) -0.0041(18) 0.0004(17)
C34 0.031(2) 0.016(2) 0.026(2) 0.0066(18) -0.010(2) 0.0004(18)
C35 0.024(2) 0.0121(19) 0.033(3) -0.0044(17) -0.0118(19) 0.0051(17)
C36 0.019(2) 0.019(2) 0.023(2) -0.0072(16) -0.0038(17) 0.0032(15)
C40 0.018(2) 0.020(2) 0.016(2) 0.0028(16) -0.0019(16) 0.0013(16)
C41 0.0164(19) 0.018(2) 0.016(2) 0.0002(16) 0.0003(16) 0.0026(15)
C42 0.017(2) 0.0193(19) 0.018(2) 0.0000(15) 0.0016(17) 0.0032(16)
C43 0.021(2) 0.032(3) 0.027(2) 0.005(2) 0.0085(19) 0.0066(19)
C44 0.022(2) 0.042(3) 0.043(3) 0.007(2) 0.010(2) 0.013(2)
C45 0.025(2) 0.034(3) 0.037(3) 0.004(2) 0.000(2) 0.014(2)
C46 0.025(2) 0.024(2) 0.027(2) 0.0063(19) 0.0020(19) 0.0055(18)
O50 0.061(2) 0.038(2) 0.035(2) -0.0054(16) -0.0239(19) 0.0225(18)
O51 0.0405(19) 0.0292(16) 0.0181(15) 0.0000(12) -0.0021(15) 0.0189(15)
C51 0.0138(18) 0.0168(18) 0.0181(19) -0.0044(17) -0.0034(15) 0.0013(16)
C52 0.0156(19) 0.0152(19) 0.017(2) -0.0036(15) -0.0017(16) -0.0023(15)
C53 0.0136(19) 0.0152(19) 0.023(2) 0.0001(16) -0.0033(17) 0.0034(15)
C54 0.0176(19) 0.020(2) 0.0171(19) -0.0019(16) -0.0007(15) -0.0027(16)
C55 0.011(2) 0.023(2) 0.022(2) -0.0044(17) -0.0010(16) -0.0027(16)
C56 0.0145(18) 0.0203(19) 0.020(2) -0.0069(15) -0.0036(17) 0.0009(16)
C57 0.0122(18) 0.021(2) 0.031(2) -0.0079(17) -0.0017(19) 0.0027(17)
C58 0.020(2) 0.023(2) 0.026(2) 0.0033(18) 0.0003(17) -0.0035(17)
O60 0.0213(15) 0.0289(17) 0.0145(14) -0.0031(12) 0.0036(12) 0.0037(12)
O61 0.0201(14) 0.0257(14) 0.0144(14) -0.0019(11) -0.0031(12) 0.0091(13)
C61 0.0124(19) 0.0186(19) 0.0125(19) -0.0023(15) 0.0012(15) 0.0025(15)
C62 0.0154(18) 0.0171(18) 0.0118(17) -0.0007(14) -0.0013(16) 0.0049(15)
C63 0.018(2) 0.0161(19) 0.014(2) 0.0002(15) -0.0030(16) 0.0057(16)
C64 0.020(2) 0.0174(19) 0.0157(19) 0.0007(15) -0.0004(16) -0.0017(16)
C65 0.0141(18) 0.022(2) 0.021(2) 0.0001(16) 0.0004(17) -0.0045(18)
C66 0.014(2) 0.020(2) 0.016(2) -0.0031(15) 0.0001(16) 0.0033(16)
C67 0.0122(19) 0.023(2) 0.027(2) -0.0020(18) -0.0016(17) 0.0025(16)
C68 0.022(2) 0.019(2) 0.029(2) 0.0055(18) 0.0000(18) -0.0017(16)
C70 0.019(2) 0.023(2) 0.026(2) 0.0018(18) -0.0047(17) 0.0059(16)
C71 0.0137(19) 0.0139(19) 0.030(2) 0.0029(17) 0.0025(17) 0.0016(15)
C72 0.0150(18) 0.0132(17) 0.026(2) 0.0047(15) 0.0035(18) 0.0035(16)
C73 0.027(2) 0.024(2) 0.027(2) -0.0019(19) 0.001(2) 0.0052(17)
C74 0.033(2) 0.025(2) 0.035(2) 0.004(2) 0.014(2) 0.013(2)
C75 0.022(2) 0.023(2) 0.047(3) 0.009(2) 0.009(2) 0.0147(19)
C76 0.016(2) 0.023(2) 0.038(3) 0.007(2) -0.0013(19) 0.0052(17)
C80 0.0177(18) 0.0112(16) 0.0180(19) -0.0009(17) 0.0002(15) 0.0015(16)
C81 0.0147(19) 0.0134(18) 0.0134(19) -0.0005(14) 0.0018(15) 0.0008(14)
C82 0.0164(18) 0.0130(17) 0.0156(18) -0.0006(15) -0.0018(14) 0.0003(16)
C83 0.021(2) 0.026(2) 0.016(2) -0.0017(17) 0.0004(17) 0.0068(17)
C84 0.025(2) 0.034(3) 0.016(2) 0.0046(19) -0.0049(18) 0.012(2)
C85 0.025(2) 0.031(2) 0.028(2) 0.0054(19) 0.0028(19) 0.0179(19)
C86 0.022(2) 0.027(2) 0.013(2) 0.0013(17) 0.0039(17) 0.0093(17)
C171 0.039(3) 0.013(2) 0.045(3) -0.006(2) -0.003(2) 0.0094(19)
C172 0.032(3) 0.021(2) 0.026(2) -0.0009(18) -0.002(2) 0.010(2)
C173 0.039(3) 0.024(2) 0.033(3) 0.000(2) 0.014(3) 0.012(2)
C181 0.029(3) 0.029(2) 0.034(3) 0.007(2) 0.001(2) -0.011(2)
C182 0.033(3) 0.030(3) 0.032(3) -0.006(2) -0.005(2) -0.009(2)
C183 0.018(2) 0.023(2) 0.046(3) 0.003(2) -0.003(2) -0.0039(18)
C271 0.031(2) 0.0159(19) 0.035(2) 0.000(2) -0.006(3) 0.004(2)
C272 0.032(3) 0.021(2) 0.036(3) -0.008(2) -0.003(2) -0.0018(19)
C273 0.020(2) 0.023(2) 0.044(3) -0.010(2) 0.006(2) 0.002(2)
C281 0.077(8) 0.045(5) 0.131(12) 0.019(7) -0.091(8) -0.019(6)
C282 0.042(5) 0.098(8) 0.034(4) -0.002(5) -0.012(4) -0.021(5)
C283 0.036(5) 0.078(8) 0.040(5) 0.016(5) -0.011(4) -0.025(5)
C284 0.077(8) 0.045(5) 0.131(12) 0.019(7) -0.091(8) -0.019(6)
C285 0.042(5) 0.098(8) 0.034(4) -0.002(5) -0.012(4) -0.021(5)
C286 0.036(5) 0.078(8) 0.040(5) 0.016(5) -0.011(4) -0.025(5)
C571 0.019(3) 0.027(2) 0.051(4) -0.017(2) 0.002(2) 0.005(2)
C572 0.024(3) 0.034(3) 0.042(3) -0.004(2) -0.011(2) 0.008(2)
C573 0.015(2) 0.031(2) 0.054(3) -0.013(3) -0.003(2) 0.003(2)
C581 0.034(3) 0.027(3) 0.041(3) 0.009(2) -0.008(2) -0.012(2)
C582 0.027(3) 0.027(2) 0.034(3) 0.009(2) -0.001(2) -0.001(2)
C583 0.025(3) 0.048(3) 0.034(3) 0.017(3) 0.008(2) 0.001(2)
C671 0.018(2) 0.026(2) 0.037(3) 0.003(2) -0.0080(19) 0.005(2)
C672 0.020(2) 0.030(3) 0.036(3) -0.010(2) 0.002(2) 0.005(2)
C673 0.017(2) 0.026(3) 0.045(3) -0.001(2) 0.001(2) 0.0036(19)
C681 0.031(3) 0.021(2) 0.041(3) 0.012(2) 0.001(2) 0.003(2)
C682 0.030(3) 0.023(3) 0.051(4) 0.004(2) -0.004(2) -0.009(2)
C683 0.034(3) 0.034(3) 0.037(3) 0.017(2) 0.008(2) 0.003(2)

loop_
_atom_type_symbol
_atom_type_description
_atom_type_scat_dispersion_real
_atom_type_scat_dispersion_imag
_atom_type_scat_source
C C 0.0033 0.0016 'International Tables Vol C Tables 4.2.6.8 and 6.1.1.4'
H H 0.0000 0.0000 'International Tables Vol C Tables 4.2.6.8 and 6.1.1.4'
N N 0.0061 0.0033 'International Tables Vol C Tables 4.2.6.8 and 6.1.1.4'
O O 0.0106 0.0060 'International Tables Vol C Tables 4.2.6.8 and 6.1.1.4'
Pd Pd -0.9988 1.0072 'International Tables Vol C Tables 4.2.6.8 and 6.1.1.4'

loop_
_geom_angle_atom_site_label_1
_geom_angle_atom_site_label_2
_geom_angle_atom_site_label_3
_geom_angle
_geom_angle_site_symmetry_1
_geom_angle_site_symmetry_3
_geom_angle_publ_flag
N1 Pd1 O2 94.83(13) . . ?
N1 Pd1 N2 169.21(12) . . ?
O2 Pd1 N2 81.65(13) . . ?
N1 Pd1 O1 81.61(12) . . ?
O2 Pd1 O1 175.62(12) . . ?
N2 Pd1 O1 101.39(12) . . ?
N5 Pd2 N6 174.44(14) . . ?
N5 Pd2 O6 97.62(13) . . ?
N6 Pd2 O6 81.62(13) . . ?
N5 Pd2 O5 81.48(13) . . ?
N6 Pd2 O5 99.23(13) . . ?
O6 Pd2 O5 179.04(12) . . ?
C11 O1 Pd1 112.1(2) . . ?
C12 N1 C32 120.1(3) . . ?
C12 N1 Pd1 114.0(3) . . ?
C32 N1 Pd1 122.5(2) . . ?
C21 O2 Pd1 113.1(2) . . ?
C22 N2 C42 120.6(3) . . ?
C22 N2 Pd1 112.8(3) . . ?
C42 N2 Pd1 125.3(3) . . ?
C2 C1 H1A 110(3) . . ?
C2 C1 H1B 115(3) . . ?
H1A C1 H1B 105(4) . . ?
C2 C1 H1C 107(2) . . ?
H1A C1 H1C 111(4) . . ?
H1B C1 H1C 110(3) . . ?
O11 C2 C3 106.5(3) . . ?
O11 C2 C1 108.4(3) . . ?
C3 C2 C1 115.5(3) . . ?
O11 C2 H2 105(2) . . ?
C3 C2 H2 111(2) . . ?
C1 C2 H2 110(2) . . ?
O21 C3 C2 111.5(3) . . ?
O21 C3 C4 105.2(3) . . ?
C2 C3 C4 113.6(3) . . ?
O21 C3 H3 110(2) . . ?
C2 C3 H3 109(2) . . ?
C4 C3 H3 108(2) . . ?
C3 C4 H4A 110(3) . . ?
C3 C4 H4B 109(3) . . ?
H4A C4 H4B 108(4) . . ?
C3 C4 H4C 111(3) . . ?
H4A C4 H4C 108(4) . . ?
H4B C4 H4C 110(4) . . ?
C51 O5 Pd2 112.9(2) . . ?
C52 N5 C72 120.8(3) . . ?
C52 N5 Pd2 114.6(3) . . ?
C72 N5 Pd2 123.9(3) . . ?
C61 O6 Pd2 112.8(2) . . ?
C62 N6 C82 121.4(3) . . ?
C62 N6 Pd2 114.3(3) . . ?
C82 N6 Pd2 123.9(3) . . ?
C6 C5 H5A 108(3) . . ?
C6 C5 H5B 116(3) . . ?
H5A C5 H5B 109(4) . . ?
C6 C5 H5C 105(3) . . ?
H5A C5 H5C 105(4) . . ?
H5B C5 H5C 114(4) . . ?
O51 C6 C5 108.3(4) . . ?
O51 C6 C7 107.5(3) . . ?
C5 C6 C7 115.4(4) . . ?
O51 C6 H6 107(2) . . ?
C5 C6 H6 112(3) . . ?
C7 C6 H6 106(3) . . ?
O61 C7 C8 105.1(4) . . ?
O61 C7 C6 110.3(3) . . ?
C8 C7 C6 114.7(4) . . ?
O61 C7 H7 107(3) . . ?
C8 C7 H7 113(3) . . ?
C6 C7 H7 107(3) . . ?
C7 C8 H8A 113(3) . . ?
C7 C8 H8B 110(3) . . ?
H8A C8 H8B 104(4) . . ?
C7 C8 H8C 112(4) . . ?
H8A C8 H8C 111(5) . . ?
H8B C8 H8C 106(5) . . ?
C30 O11 C2 118.3(3) . . ?
O1 C11 C12 117.6(3) . . ?
O1 C11 C16 122.9(3) . . ?
C12 C11 C16 119.4(3) . . ?
N1 C12 C13 125.1(3) . . ?
N1 C12 C11 113.6(3) . . ?
C13 C12 C11 121.2(3) . . ?
C14 C13 C12 119.5(4) . . ?
C14 C13 H13 118(3) . . ?
C12 C13 H13 122(3) . . ?
C13 C14 C15 118.5(4) . . ?
C13 C14 C18 122.5(3) . . ?
C15 C14 C18 118.9(3) . . ?
C16 C15 C14 125.2(4) . . ?
C16 C15 H15 118(2) . . ?
C14 C15 H15 117(2) . . ?
C15 C16 C11 116.0(3) . . ?
C15 C16 C17 122.7(4) . . ?
C11 C16 C17 121.2(4) . . ?
C16 C17 C173 109.4(3) . . ?
C16 C17 C172 110.0(3) . . ?
C173 C17 C172 110.6(4) . . ?
C16 C17 C171 111.3(4) . . ?
C173 C17 C171 107.4(4) . . ?
C172 C17 C171 108.0(4) . . ?
C181 C18 C182 110.1(4) . . ?
C181 C18 C183 108.3(4) . . ?
C182 C18 C183 107.9(4) . . ?
C181 C18 C14 108.0(3) . . ?
C182 C18 C14 110.8(4) . . ?
C183 C18 C14 111.8(3) . . ?
C40 O21 C3 118.9(3) . . ?
O2 C21 C26 122.5(3) . . ?
O2 C21 C22 117.8(3) . . ?
C26 C21 C22 119.7(3) . . ?
N2 C22 C23 125.9(4) . . ?
N2 C22 C21 113.6(3) . . ?
C23 C22 C21 120.5(4) . . ?
C24 C23 C22 119.7(4) . . ?
C24 C23 H23 124(2) . . ?
C22 C23 H23 116(2) . . ?
C23 C24 C25 118.9(4) . . ?
C23 C24 C28 121.9(4) . . ?
C25 C24 C28 119.2(4) . . ?
C26 C25 C24 124.4(4) . . ?
C26 C25 H25 118(3) . . ?
C24 C25 H25 118(3) . . ?
C25 C26 C21 116.8(4) . . ?
C25 C26 C27 123.8(4) . . ?
C21 C26 C27 119.4(3) . . ?
C272 C27 C26 111.1(4) . . ?
C272 C27 C273 107.6(4) . . ?
C26 C27 C273 110.0(3) . . ?
C272 C27 C271 108.0(4) . . ?
C26 C27 C271 110.6(4) . . ?
C273 C27 C271 109.5(4) . . ?
C286 C28 C284 116.1(11) . . ?
C281 C28 C283 117.3(9) . . ?
C286 C28 C24 113.3(6) . . ?
C281 C28 C24 114.4(5) . . ?
C284 C28 C24 114.7(7) . . ?
C283 C28 C24 110.4(6) . . ?
C281 C28 C282 103.8(9) . . ?
C283 C28 C282 104.6(7) . . ?
C24 C28 C282 104.7(5) . . ?
C286 C28 C285 105.8(9) . . ?
C284 C28 C285 98.8(12) . . ?
C24 C28 C285 106.0(5) . . ?
O10 C30 O11 124.2(4) . . ?
O10 C30 C31 124.3(4) . . ?
O11 C30 C31 111.4(3) . . ?
C36 C31 C32 118.6(4) . . ?
C36 C31 C30 117.6(4) . . ?
C32 C31 C30 123.8(3) . . ?
C33 C32 C31 119.8(4) . . ?
C33 C32 N1 118.0(4) . . ?
C31 C32 N1 122.3(3) . . ?
C34 C33 C32 119.8(4) . . ?
C34 C33 H33 119(3) . . ?
C32 C33 H33 121(3) . . ?
C35 C34 C33 120.7(4) . . ?
C35 C34 H34 119(3) . . ?
C33 C34 H34 120(3) . . ?
C34 C35 C36 120.1(4) . . ?
C34 C35 H35 121(3) . . ?
C36 C35 H35 119(3) . . ?
C35 C36 C31 120.9(4) . . ?
C35 C36 H36 119(2) . . ?
C31 C36 H36 120(3) . . ?
O20 C40 O21 123.3(4) . . ?
O20 C40 C41 123.4(4) . . ?
O21 C40 C41 113.3(3) . . ?
C42 C41 C46 118.7(4) . . ?
C42 C41 C40 126.2(4) . . ?
C46 C41 C40 115.0(4) . . ?
C41 C42 C43 119.6(4) . . ?
C41 C42 N2 122.8(4) . . ?
C43 C42 N2 117.6(4) . . ?
C44 C43 C42 120.0(4) . . ?
C44 C43 H43 124(2) . . ?
C42 C43 H43 116(2) . . ?
C45 C44 C43 120.6(5) . . ?
C45 C44 H44 125(4) . . ?
C43 C44 H44 113(4) . . ?
C44 C45 C46 119.9(4) . . ?
C44 C45 H45 117(3) . . ?
C46 C45 H45 123(3) . . ?
C45 C46 C41 121.1(4) . . ?
C45 C46 H46 118(3) . . ?
C41 C46 H46 121(3) . . ?
C70 O51 C6 117.3(3) . . ?
O5 C51 C56 122.7(3) . . ?
O5 C51 C52 117.3(3) . . ?
C56 C51 C52 120.0(4) . . ?
N5 C52 C53 125.4(4) . . ?
N5 C52 C51 113.5(3) . . ?
C53 C52 C51 121.0(4) . . ?
C54 C53 C52 119.6(4) . . ?
C54 C53 H53 121(3) . . ?
C52 C53 H53 119(3) . . ?
C53 C54 C55 118.3(4) . . ?
C53 C54 C58 122.8(4) . . ?
C55 C54 C58 118.9(4) . . ?
C56 C55 C54 124.7(4) . . ?
C56 C55 H55 118(2) . . ?
C54 C55 H55 117(2) . . ?
C55 C56 C51 116.3(4) . . ?
C55 C56 C57 122.8(4) . . ?
C51 C56 C57 120.9(4) . . ?
C573 C57 C572 108.3(4) . . ?
C573 C57 C56 112.1(4) . . ?
C572 C57 C56 110.6(4) . . ?
C573 C57 C571 108.1(4) . . ?
C572 C57 C571 109.4(4) . . ?
C56 C57 C571 108.3(3) . . ?
C583 C58 C582 108.6(4) . . ?
C583 C58 C54 110.2(4) . . ?
C582 C58 C54 112.3(4) . . ?
C583 C58 C581 109.5(4) . . ?
C582 C58 C581 107.7(4) . . ?
C54 C58 C581 108.5(4) . . ?
C80 O61 C7 119.0(3) . . ?
O6 C61 C62 118.2(3) . . ?
O6 C61 C66 122.0(3) . . ?
C62 C61 C66 119.8(4) . . ?
N6 C62 C63 126.2(4) . . ?
N6 C62 C61 113.1(3) . . ?
C63 C62 C61 120.8(4) . . ?
C64 C63 C62 119.7(4) . . ?
C64 C63 H63 120(3) . . ?
C62 C63 H63 120(3) . . ?
C63 C64 C65 118.5(4) . . ?
C63 C64 C68 122.3(4) . . ?
C65 C64 C68 119.2(4) . . ?
C66 C65 C64 125.6(4) . . ?
C66 C65 H65 117(3) . . ?
C64 C65 H65 118(3) . . ?
C65 C66 C61 115.5(4) . . ?
C65 C66 C67 124.1(4) . . ?
C61 C66 C67 120.3(4) . . ?
C673 C67 C66 112.0(4) . . ?
C673 C67 C672 107.7(4) . . ?
C66 C67 C672 109.5(3) . . ?
C673 C67 C671 108.5(4) . . ?
C66 C67 C671 109.4(3) . . ?
C672 C67 C671 109.7(4) . . ?
C681 C68 C682 109.3(4) . . ?
C681 C68 C64 111.9(4) . . ?
C682 C68 C64 109.0(4) . . ?
C681 C68 C683 108.1(4) . . ?
C682 C68 C683 109.6(4) . . ?
C64 C68 C683 108.9(4) . . ?
O50 C70 O51 123.8(4) . . ?
O50 C70 C71 122.6(4) . . ?
O51 C70 C71 113.6(4) . . ?
C76 C71 C72 118.4(4) . . ?
C76 C71 C70 116.2(4) . . ?
C72 C71 C70 125.4(3) . . ?
C73 C72 C71 119.8(4) . . ?
C73 C72 N5 118.3(4) . . ?
C71 C72 N5 121.8(3) . . ?
C74 C73 C72 120.8(5) . . ?
C74 C73 H73 120(2) . . ?
C72 C73 H73 119(2) . . ?
C75 C74 C73 119.6(4) . . ?
C75 C74 H74 121(3) . . ?
C73 C74 H74 119(3) . . ?
C76 C75 C74 120.3(4) . . ?
C76 C75 H75 120(3) . . ?
C74 C75 H75 120(3) . . ?
C75 C76 C71 121.0(4) . . ?
C75 C76 H76 124(3) . . ?
C71 C76 H76 115(3) . . ?
O60 C80 O61 123.7(4) . . ?
O60 C80 C81 122.7(3) . . ?
O61 C80 C81 113.6(3) . . ?
C86 C81 C82 118.5(4) . . ?
C86 C81 C80 114.9(3) . . ?
C82 C81 C80 126.6(3) . . ?
C81 C82 C83 119.6(4) . . ?
C81 C82 N6 122.4(3) . . ?
C83 C82 N6 117.9(3) . . ?
C84 C83 C82 120.5(4) . . ?
C84 C83 H83 118(3) . . ?
C82 C83 H83 122(3) . . ?
C83 C84 C85 120.3(4) . . ?
C83 C84 H84 122(3) . . ?
C85 C84 H84 118(3) . . ?
C86 C85 C84 119.2(4) . . ?
C86 C85 H85 120(3) . . ?
C84 C85 H85 121(3) . . ?
C85 C86 C81 121.8(4) . . ?
C85 C86 H86 118(3) . . ?
C81 C86 H86 120(3) . . ?
C17 C171 H17A 109(4) . . ?
C17 C171 H17B 112(3) . . ?
H17A C171 H17B 109(5) . . ?
C17 C171 H17C 107(2) . . ?
H17A C171 H17C 108(4) . . ?
H17B C171 H17C 111(4) . . ?
C17 C172 H17D 113(3) . . ?
C17 C172 H17E 115(3) . . ?
H17D C172 H17E 105(4) . . ?
C17 C172 H17F 109(2) . . ?
H17D C172 H17F 113(4) . . ?
H17E C172 H17F 102(4) . . ?
C17 C173 H17G 111(3) . . ?
C17 C173 H17H 105(3) . . ?
H17G C173 H17H 108(4) . . ?
C17 C173 H17I 109(3) . . ?
H17G C173 H17I 116(4) . . ?
H17H C173 H17I 107(4) . . ?
C18 C181 H18A 110(3) . . ?
C18 C181 H18B 110(3) . . ?
H18A C181 H18B 108(4) . . ?
C18 C181 H18C 111(3) . . ?
H18A C181 H18C 111(4) . . ?
H18B C181 H18C 108(4) . . ?
C18 C182 H18D 109(3) . . ?
C18 C182 H18E 114(2) . . ?
H18D C182 H18E 106(4) . . ?
C18 C182 H18F 108(3) . . ?
H18D C182 H18F 103(4) . . ?
H18E C182 H18F 116(4) . . ?
C18 C183 H18G 113(3) . . ?
C18 C183 H18H 113(3) . . ?
H18G C183 H18H 105(4) . . ?
C18 C183 H18I 107(3) . . ?
H18G C183 H18I 110(4) . . ?
H18H C183 H18I 108(4) . . ?
C27 C271 H27A 113(3) . . ?
C27 C271 H27B 107(3) . . ?
H27A C271 H27B 115(4) . . ?
C27 C271 H27C 111(3) . . ?
H27A C271 H27C 108(4) . . ?
H27B C271 H27C 102(4) . . ?
C27 C272 H27D 105(2) . . ?
C27 C272 H27E 113(3) . . ?
H27D C272 H27E 109(4) . . ?
C27 C272 H27F 109(3) . . ?
H27D C272 H27F 111(4) . . ?
H27E C272 H27F 110(4) . . ?
C27 C273 H27G 111(3) . . ?
C27 C273 H27H 111(2) . . ?
H27G C273 H27H 108(4) . . ?
C27 C273 H27I 114(3) . . ?
H27G C273 H27I 102(4) . . ?
H27H C273 H27I 111(4) . . ?
C28 C281 H28A 109.5 . . ?
C28 C281 H28B 109.5 . . ?
H28A C281 H28B 109.5 . . ?
C28 C281 H28C 109.5 . . ?
H28A C281 H28C 109.5 . . ?
H28B C281 H28C 109.5 . . ?
C28 C282 H28D 109.5 . . ?
C28 C282 H28E 109.5 . . ?
H28D C282 H28E 109.5 . . ?
C28 C282 H28F 109.5 . . ?
H28D C282 H28F 109.5 . . ?
H28E C282 H28F 109.5 . . ?
C28 C283 H28G 109.5 . . ?
C28 C283 H28H 109.5 . . ?
H28G C283 H28H 109.5 . . ?
C28 C283 H28I 109.5 . . ?
H28G C283 H28I 109.5 . . ?
H28H C283 H28I 109.5 . . ?
C28 C284 H28J 109.5 . . ?
C28 C284 H28K 109.5 . . ?
H28J C284 H28K 109.5 . . ?
C28 C284 H28L 109.5 . . ?
H28J C284 H28L 109.5 . . ?
H28K C284 H28L 109.5 . . ?
C28 C285 H28M 109.5 . . ?
C28 C285 H28N 109.5 . . ?
H28M C285 H28N 109.5 . . ?
C28 C285 H28O 109.5 . . ?
H28M C285 H28O 109.5 . . ?
H28N C285 H28O 109.5 . . ?
C28 C286 H28P 109.5 . . ?
C28 C286 H28Q 109.5 . . ?
H28P C286 H28Q 109.5 . . ?
C28 C286 H28R 109.5 . . ?
H28P C286 H28R 109.5 . . ?
H28Q C286 H28R 109.5 . . ?
C57 C571 H57A 112(3) . . ?
C57 C571 H57B 111(3) . . ?
H57A C571 H57B 101(4) . . ?
C57 C571 H57C 112(3) . . ?
H57A C571 H57C 106(4) . . ?
H57B C571 H57C 114(5) . . ?
C57 C572 H57D 108(3) . . ?
C57 C572 H57E 110(3) . . ?
H57D C572 H57E 108(4) . . ?
C57 C572 H57F 114(4) . . ?
H57D C572 H57F 101(5) . . ?
H57E C572 H57F 115(5) . . ?
C57 C573 H57G 107(3) . . ?
C57 C573 H57H 109(3) . . ?
H57G C573 H57H 107(4) . . ?
C57 C573 H57I 106(3) . . ?
H57G C573 H57I 111(4) . . ?
H57H C573 H57I 116(4) . . ?
C58 C581 H58A 113(4) . . ?
C58 C581 H58B 112(3) . . ?
H58A C581 H58B 109(4) . . ?
C58 C581 H58C 115(4) . . ?
H58A C581 H58C 109(5) . . ?
H58B C581 H58C 98(4) . . ?
C58 C582 H58D 110(3) . . ?
C58 C582 H58E 113(3) . . ?
H58D C582 H58E 103(4) . . ?
C58 C582 H58F 113(3) . . ?
H58D C582 H58F 106(4) . . ?
H58E C582 H58F 110(4) . . ?
C58 C583 H58G 110(3) . . ?
C58 C583 H58H 114(3) . . ?
H58G C583 H58H 114(4) . . ?
C58 C583 H58I 110(3) . . ?
H58G C583 H58I 105(5) . . ?
H58H C583 H58I 104(4) . . ?
C67 C671 H67A 112(3) . . ?
C67 C671 H67B 109(2) . . ?
H67A C671 H67B 107(4) . . ?
C67 C671 H67C 117(3) . . ?
H67A C671 H67C 109(4) . . ?
H67B C671 H67C 103(4) . . ?
C67 C672 H67D 110(3) . . ?
C67 C672 H67E 109(3) . . ?
H67D C672 H67E 110(4) . . ?
C67 C672 H67F 107(2) . . ?
H67D C672 H67F 110(4) . . ?
H67E C672 H67F 110(4) . . ?
C67 C673 H67G 111(3) . . ?
C67 C673 H67H 115(3) . . ?
H67G C673 H67H 104(4) . . ?
C67 C673 H67I 113(3) . . ?
H67G C673 H67I 105(4) . . ?
H67H C673 H67I 108(4) . . ?
C68 C681 H68A 104(3) . . ?
C68 C681 H68B 115(3) . . ?
H68A C681 H68B 107(4) . . ?
C68 C681 H68C 108(3) . . ?
H68A C681 H68C 112(4) . . ?
H68B C681 H68C 110(4) . . ?
C68 C682 H68D 110(3) . . ?
C68 C682 H68E 115(3) . . ?
H68D C682 H68E 107(4) . . ?
C68 C682 H68F 106(3) . . ?
H68D C682 H68F 114(5) . . ?
H68E C682 H68F 105(4) . . ?
C68 C683 H68G 103(3) . . ?
C68 C683 H68H 114(3) . . ?
H68G C683 H68H 104(4) . . ?
C68 C683 H68I 111(3) . . ?
H68G C683 H68I 116(4) . . ?
H68H C683 H68I 108(4) . . ?
C9 O9 H9 109.5 . . ?
O9 C9 H9A 109.5 . . ?
O9 C9 H9B 109.5 . . ?
H9A C9 H9B 109.5 . . ?
O9 C9 H9C 109.5 . . ?
H9A C9 H9C 109.5 . . ?
H9B C9 H9C 109.5 . . ?

loop_
_geom_bond_atom_site_label_1
_geom_bond_atom_site_label_2
_geom_bond_distance
_geom_bond_site_symmetry_2
_geom_bond_publ_flag
Pd1 N1 1.959(3) . ?
Pd1 O2 1.972(3) . ?
Pd1 N2 1.987(3) . ?
Pd1 O1 2.001(3) . ?
Pd2 N5 1.956(3) . ?
Pd2 N6 1.969(3) . ?
Pd2 O6 1.983(3) . ?
Pd2 O5 1.990(3) . ?
O1 C11 1.318(5) . ?
N1 C12 1.354(5) . ?
N1 C32 1.427(5) . ?
O2 C21 1.308(5) . ?
N2 C22 1.362(5) . ?
N2 C42 1.428(5) . ?
C1 C2 1.513(6) . ?
C1 H1A 0.95(5) . ?
C1 H1B 1.00(5) . ?
C1 H1C 1.04(5) . ?
C2 O11 1.464(5) . ?
C2 C3 1.512(6) . ?
C2 H2 0.93(4) . ?
C3 O21 1.459(4) . ?
C3 C4 1.512(6) . ?
C3 H3 1.02(4) . ?
C4 H4A 0.96(6) . ?
C4 H4B 0.90(5) . ?
C4 H4C 0.96(6) . ?
O5 C51 1.316(5) . ?
N5 C52 1.354(5) . ?
N5 C72 1.433(5) . ?
O6 C61 1.303(5) . ?
N6 C62 1.347(5) . ?
N6 C82 1.418(5) . ?
C5 C6 1.507(7) . ?
C5 H5A 0.99(5) . ?
C5 H5B 0.94(5) . ?
C5 H5C 0.92(5) . ?
C6 O51 1.464(5) . ?
C6 C7 1.515(6) . ?
C6 H6 0.97(4) . ?
C7 O61 1.467(5) . ?
C7 C8 1.511(7) . ?
C7 H7 0.91(4) . ?
C8 H8A 1.01(6) . ?
C8 H8B 0.88(5) . ?
C8 H8C 0.93(6) . ?
O10 C30 1.203(5) . ?
O11 C30 1.338(5) . ?
C11 C12 1.433(5) . ?
C11 C16 1.436(5) . ?
C12 C13 1.414(5) . ?
C13 C14 1.373(5) . ?
C13 H13 0.92(4) . ?
C14 C15 1.422(5) . ?
C14 C18 1.539(6) . ?
C15 C16 1.381(6) . ?
C15 H15 1.00(4) . ?
C16 C17 1.530(5) . ?
C17 C173 1.533(6) . ?
C17 C172 1.535(6) . ?
C17 C171 1.536(6) . ?
C18 C181 1.528(6) . ?
C18 C182 1.531(6) . ?
C18 C183 1.533(6) . ?
O20 C40 1.210(5) . ?
O21 C40 1.342(5) . ?
C21 C26 1.429(5) . ?
C21 C22 1.432(5) . ?
C22 C23 1.421(5) . ?
C23 C24 1.366(6) . ?
C23 H23 0.97(4) . ?
C24 C25 1.421(6) . ?
C24 C28 1.538(6) . ?
C25 C26 1.374(6) . ?
C25 H25 0.93(5) . ?
C26 C27 1.535(6) . ?
C27 C272 1.527(6) . ?
C27 C273 1.537(6) . ?
C27 C271 1.539(6) . ?
C28 C286 1.411(14) . ?
C28 C281 1.440(12) . ?
C28 C284 1.456(18) . ?
C28 C283 1.485(13) . ?
C28 C282 1.659(12) . ?
C28 C285 1.688(15) . ?
C30 C31 1.494(6) . ?
C31 C36 1.400(5) . ?
C31 C32 1.410(5) . ?
C32 C33 1.394(5) . ?
C33 C34 1.391(6) . ?
C33 H33 0.94(4) . ?
C34 C35 1.370(7) . ?
C34 H34 0.86(5) . ?
C35 C36 1.378(6) . ?
C35 H35 0.88(5) . ?
C36 H36 0.92(4) . ?
C40 C41 1.488(5) . ?
C41 C42 1.400(6) . ?
C41 C46 1.401(6) . ?
C42 C43 1.407(6) . ?
C43 C44 1.384(6) . ?
C43 H43 0.98(4) . ?
C44 C45 1.375(7) . ?
C44 H44 0.84(6) . ?
C45 C46 1.381(6) . ?
C45 H45 0.90(5) . ?
C46 H46 0.92(4) . ?
O50 C70 1.197(5) . ?
O51 C70 1.330(5) . ?
C51 C56 1.419(5) . ?
C51 C52 1.429(5) . ?
C52 C53 1.417(5) . ?
C53 C54 1.366(5) . ?
C53 H53 0.88(5) . ?
C54 C55 1.435(6) . ?
C54 C58 1.534(6) . ?
C55 C56 1.379(6) . ?
C55 H55 0.93(4) . ?
C56 C57 1.535(5) . ?
C57 C573 1.528(6) . ?
C57 C572 1.534(7) . ?
C57 C571 1.540(6) . ?
C58 C583 1.526(7) . ?
C58 C582 1.529(6) . ?
C58 C581 1.542(7) . ?
O60 C80 1.209(4) . ?
O61 C80 1.337(5) . ?
C61 C62 1.437(5) . ?
C61 C66 1.438(5) . ?
C62 C63 1.416(5) . ?
C63 C64 1.370(6) . ?
C63 H63 0.89(4) . ?
C64 C65 1.417(6) . ?
C64 C68 1.538(5) . ?
C65 C66 1.382(6) . ?
C65 H65 0.90(4) . ?
C66 C67 1.533(6) . ?
C67 C673 1.528(6) . ?
C67 C672 1.539(6) . ?
C67 C671 1.540(6) . ?
C68 C681 1.525(6) . ?
C68 C682 1.534(7) . ?
C68 C683 1.539(7) . ?
C70 C71 1.501(6) . ?
C71 C76 1.402(5) . ?
C71 C72 1.403(6) . ?
C72 C73 1.390(6) . ?
C73 C74 1.385(6) . ?
C73 H73 1.00(4) . ?
C74 C75 1.382(7) . ?
C74 H74 0.97(5) . ?
C75 C76 1.377(7) . ?
C75 H75 0.90(5) . ?
C76 H76 1.00(5) . ?
C80 C81 1.494(5) . ?
C81 C86 1.397(5) . ?
C81 C82 1.400(5) . ?
C82 C83 1.402(5) . ?
C83 C84 1.380(6) . ?
C83 H83 0.96(4) . ?
C84 C85 1.390(6) . ?
C84 H84 0.91(5) . ?
C85 C86 1.381(6) . ?
C85 H85 0.94(4) . ?
C86 H86 0.93(4) . ?
C171 H17A 0.95(6) . ?
C171 H17B 1.02(5) . ?
C171 H17C 0.99(4) . ?
C172 H17D 0.96(5) . ?
C172 H17E 0.98(5) . ?
C172 H17F 1.01(5) . ?
C173 H17G 0.92(5) . ?
C173 H17H 1.01(5) . ?
C173 H17I 1.14(6) . ?
C181 H18A 0.97(5) . ?
C181 H18B 0.93(4) . ?
C181 H18C 1.01(5) . ?
C182 H18D 0.93(4) . ?
C182 H18E 1.02(4) . ?
C182 H18F 0.96(5) . ?
C183 H18G 0.93(6) . ?
C183 H18H 0.97(5) . ?
C183 H18I 0.98(5) . ?
C271 H27A 0.98(5) . ?
C271 H27B 1.00(5) . ?
C271 H27C 0.98(6) . ?
C272 H27D 1.01(4) . ?
C272 H27E 0.92(5) . ?
C272 H27F 0.99(5) . ?
C273 H27G 0.95(5) . ?
C273 H27H 0.99(4) . ?
C273 H27I 0.96(5) . ?
C281 H28A 0.9800 . ?
C281 H28B 0.9800 . ?
C281 H28C 0.9800 . ?
C282 H28D 0.9800 . ?
C282 H28E 0.9800 . ?
C282 H28F 0.9800 . ?
C283 H28G 0.9800 . ?
C283 H28H 0.9800 . ?
C283 H28I 0.9800 . ?
C284 H28J 0.9800 . ?
C284 H28K 0.9800 . ?
C284 H28L 0.9800 . ?
C285 H28M 0.9800 . ?
C285 H28N 0.9800 . ?
C285 H28O 0.9800 . ?
C286 H28P 0.9800 . ?
C286 H28Q 0.9800 . ?
C286 H28R 0.9800 . ?
C571 H57A 0.97(4) . ?
C571 H57B 0.91(5) . ?
C571 H57C 0.92(5) . ?
C572 H57D 0.92(6) . ?
C572 H57E 1.00(5) . ?
C572 H57F 0.96(6) . ?
C573 H57G 0.99(4) . ?
C573 H57H 0.97(5) . ?
C573 H57I 0.97(5) . ?
C581 H58A 0.95(6) . ?
C581 H58B 0.94(5) . ?
C581 H58C 0.98(7) . ?
C582 H58D 0.96(5) . ?
C582 H58E 1.01(5) . ?
C582 H58F 1.00(5) . ?
C583 H58G 0.95(6) . ?
C583 H58H 0.98(5) . ?
C583 H58I 0.97(6) . ?
C671 H67A 0.90(5) . ?
C671 H67B 1.04(5) . ?
C671 H67C 1.00(6) . ?
C672 H67D 0.94(5) . ?
C672 H67E 0.93(5) . ?
C672 H67F 1.00(4) . ?
C673 H67G 0.93(5) . ?
C673 H67H 0.93(5) . ?
C673 H67I 0.98(6) . ?
C681 H68A 0.96(5) . ?
C681 H68B 1.03(6) . ?
C681 H68C 0.92(4) . ?
C682 H68D 0.91(6) . ?
C682 H68E 1.01(5) . ?
C682 H68F 0.93(6) . ?
C683 H68G 0.99(6) . ?
C683 H68H 0.94(5) . ?
C683 H68I 0.98(5) . ?
O9 C9 1.39(3) . ?
O9 H9 0.8400 . ?
C9 H9A 0.9800 . ?
C9 H9B 0.9800 . ?
C9 H9C 0.9800 . ?
